data_4510820
loop_
_publ_author_name
'Mart\'inez-Alejo, Juan M.'
'Dom\'inguez-Ch\'avez, Jorge G.'
'Rivera-Islas, Jes\'us'
'Herrera-Ruiz, Dea'
'H\"opfl, Herbert'
'Morales-Rojas, Hugo'
'Senosiain, Juan P.'

_publ_section_title
;
 A Twist in Cocrystals of Salts: Changes in Packing and Chloride
 Coordination Lead to Opposite Trends in the Biopharmaceutical Performance
 of Fluoroquinolone Hydrochloride Cocrystals
;
_journal_issue 6
_journal_name_full 'Crystal Growth &amp; Design'
_journal_page_first 3078
_journal_paper_doi 10.1021/cg500345a
_journal_volume 14
_journal_year 2014
_chemical_formula_moiety 'C21 H25 F N3 O4, C7 H6 O3, Cl'
_chemical_formula_sum 'C28 H31 Cl F N3 O7'
_chemical_formula_weight 576.01
_chemical_name_systematic
;

 ?

;
_space_group_IT_number 4
_symmetry_cell_setting monoclinic
_symmetry_space_group_name_Hall 'P 2yb'
_symmetry_space_group_name_H-M 'P 1 21 1'
_atom_sites_solution_hydrogens geom
_atom_sites_solution_primary direct
_atom_sites_solution_secondary difmap
_audit_creation_method SHELXL-97
_cell_angle_alpha 90.00
_cell_angle_beta 103.685(4)
_cell_angle_gamma 90.00
_cell_formula_units_Z 2
_cell_length_a 7.779(2)
_cell_length_b 17.321(4)
_cell_length_c 10.313(3)
_cell_measurement_reflns_used 3446
_cell_measurement_temperature 293(2)
_cell_measurement_theta_max 21.39
_cell_measurement_theta_min 2.35
_cell_volume 1350.1(6)
_computing_cell_refinement 'Bruker SAINT'
_computing_data_collection 'Bruker SMART'
_computing_data_reduction 'Bruker SAINT'
_computing_molecular_graphics 'Bruker SHELXTL'
_computing_publication_material 'Bruker SHELXTL'
_computing_structure_refinement 'SHELXL-97 (Sheldrick, 1997)'
_computing_structure_solution 'SHELXS-97 (Sheldrick, 1990)'
_diffrn_ambient_temperature 293(2)
_diffrn_measured_fraction_theta_full 1.000
_diffrn_measured_fraction_theta_max 1.000
_diffrn_measurement_device_type 'CCD area detector'
_diffrn_measurement_method 'phi and omega scans'
_diffrn_radiation_monochromator graphite
_diffrn_radiation_source 'fine-focus sealed tube'
_diffrn_radiation_type MoK\a
_diffrn_radiation_wavelength 0.71073
_diffrn_reflns_av_R_equivalents 0.0430
_diffrn_reflns_av_sigmaI/netI 0.0511
_diffrn_reflns_limit_h_max 9
_diffrn_reflns_limit_h_min -9
_diffrn_reflns_limit_k_max 20
_diffrn_reflns_limit_k_min -20
_diffrn_reflns_limit_l_max 12
_diffrn_reflns_limit_l_min -12
_diffrn_reflns_number 13169
_diffrn_reflns_theta_full 25.00
_diffrn_reflns_theta_max 25.00
_diffrn_reflns_theta_min 2.03
_exptl_absorpt_coefficient_mu 0.201
_exptl_absorpt_correction_T_max 0.94
_exptl_absorpt_correction_T_min 0.92
_exptl_absorpt_correction_type multi-scan
_exptl_absorpt_process_details SADABS
_exptl_crystal_colour 'light yellow'
_exptl_crystal_density_diffrn 1.417
_exptl_crystal_density_method 'not measured'
_exptl_crystal_description block
_exptl_crystal_F_000 604
_exptl_crystal_size_max 0.44
_exptl_crystal_size_mid 0.39
_exptl_crystal_size_min 0.32
_refine_diff_density_max 0.194
_refine_diff_density_min -0.219
_refine_diff_density_rms 0.045
_refine_ls_abs_structure_details 'Flack H D (1983), Acta Cryst. A39, 876-881'
_refine_ls_abs_structure_Flack 0.00(9)
_refine_ls_extinction_method none
_refine_ls_goodness_of_fit_ref 1.104
_refine_ls_hydrogen_treatment mixed
_refine_ls_matrix_type full
_refine_ls_number_parameters 377
_refine_ls_number_reflns 4756
_refine_ls_number_restraints 6
_refine_ls_restrained_S_all 1.103
_refine_ls_R_factor_all 0.0634
_refine_ls_R_factor_gt 0.0538
_refine_ls_shift/su_max 0.000
_refine_ls_shift/su_mean 0.000
_refine_ls_structure_factor_coef Fsqd
_refine_ls_weighting_details 'calc w=1/[\s^2^(Fo^2^)+(0.0553P)^2^+0.0094P] where P=(Fo^2^+2Fc^2^)/3'
_refine_ls_weighting_scheme calc
_refine_ls_wR_factor_gt 0.1145
_refine_ls_wR_factor_ref 0.1188
_reflns_number_gt 4132
_reflns_number_total 4756
_reflns_threshold_expression >2sigma(I)
_cod_data_source_file cg500345a_si_003.cif
_cod_data_source_block johueinm
_cod_depositor_comments
;
The following automatic conversions were performed:

'_symmetry_cell_setting' value 'Monoclinic' changed to 'monoclinic'
according to
/usr/data/users/saulius/crontab/automatic-downloads/rss-feeds/ACS/lib/dictionaries/cif_core.dic
dictionary named 'cif_core.dic' version 2.4.2 from 2011-04-26.

Automatic conversion script
Id: cif_fix_values 2281 2013-09-26 08:29:07Z andrius 

 Adding full bibliography for 4510818--4510820.cif.
;
_cod_original_sg_symbol_H-M P2(1)
_cod_database_code 4510820

loop_
_symmetry_equiv_pos_as_xyz
'x, y, z'
'-x, y+1/2, -z'

loop_
_atom_site_label
_atom_site_type_symbol
_atom_site_fract_x
_atom_site_fract_y
_atom_site_fract_z
_atom_site_U_iso_or_equiv
_atom_site_adp_type
_atom_site_occupancy
_atom_site_symmetry_multiplicity
_atom_site_calc_flag
_atom_site_refinement_flags
Cl1 Cl 0.49147(13) 0.99664(9) 0.29762(9) 0.0794(3) Uani 1 1 d .
F1 F 0.5601(3) 0.49957(13) 0.36744(17) 0.0658(5) Uani 1 1 d .
N1 N 0.1538(3) 0.50734(15) -0.1508(2) 0.0364(6) Uani 1 1 d .
N2 N 0.4762(3) 0.64492(14) 0.2442(2) 0.0400(6) Uani 1 1 d .
N3 N 0.3136(4) 0.72538(13) 0.4424(3) 0.0419(7) Uani 1 1 d D
H3A H 0.2063(17) 0.741(2) 0.413(4) 0.063 Uiso 1 1 d D
H3B H 0.318(5) 0.67578(17) 0.441(4) 0.063 Uiso 1 1 d D
O1 O 0.0874(4) 0.23563(14) -0.1504(3) 0.0661(8) Uani 1 1 d D
H10 H 0.147(6) 0.249(3) -0.075(2) 0.099 Uiso 1 1 d D
O2 O -0.0107(3) 0.30018(14) -0.3394(3) 0.0581(7) Uani 1 1 d .
O3 O 0.2449(4) 0.30310(13) 0.0534(3) 0.0593(7) Uani 1 1 d .
O4 O 0.3187(3) 0.64547(11) -0.0225(2) 0.0408(5) Uani 1 1 d .
C1 C 0.1019(4) 0.44063(19) -0.2088(3) 0.0413(8) Uani 1 1 d .
H1 H 0.0417 0.4416 -0.2982 0.050 Uiso 1 1 calc R
C2 C 0.1303(4) 0.3699(2) -0.1471(4) 0.0426(8) Uani 1 1 d .
C3 C 0.2224(4) 0.3663(2) -0.0107(3) 0.0423(8) Uani 1 1 d .
C4 C 0.2903(4) 0.43801(19) 0.0500(3) 0.0391(7) Uani 1 1 d .
C5 C 0.3964(5) 0.4376(2) 0.1795(3) 0.0452(8) Uani 1 1 d .
H5 H 0.4229 0.3909 0.2242 0.054 Uiso 1 1 calc R
C6 C 0.4609(4) 0.5036(2) 0.2407(3) 0.0432(7) Uani 1 1 d .
C7 C 0.4256(4) 0.57604(19) 0.1796(3) 0.0366(7) Uani 1 1 d .
C8 C 0.3335(4) 0.57615(18) 0.0451(3) 0.0337(7) Uani 1 1 d .
C9 C 0.2580(4) 0.50875(19) -0.0194(3) 0.0346(7) Uani 1 1 d .
C10 C 0.0628(5) 0.2993(2) -0.2206(4) 0.0503(9) Uani 1 1 d .
C11 C 0.1108(4) 0.57724(18) -0.2338(3) 0.0424(8) Uani 1 1 d .
H11 H 0.2090 0.5991 -0.2663 0.051 Uiso 1 1 calc R
C12 C -0.0188(5) 0.6336(2) -0.2080(4) 0.0611(10) Uani 1 1 d .
H12A H 0.0026 0.6878 -0.2220 0.073 Uiso 1 1 calc R
H12B H -0.0744 0.6231 -0.1350 0.073 Uiso 1 1 calc R
C13 C -0.0656(5) 0.5828(2) -0.3274(4) 0.0623(10) Uani 1 1 d .
H13A H -0.1492 0.5414 -0.3269 0.075 Uiso 1 1 calc R
H13B H -0.0723 0.6061 -0.4140 0.075 Uiso 1 1 calc R
C14 C 0.4800(5) 0.6691(2) -0.0546(3) 0.0578(10) Uani 1 1 d .
H14A H 0.5758 0.6643 0.0230 0.087 Uiso 1 1 calc R
H14B H 0.4699 0.7219 -0.0838 0.087 Uiso 1 1 calc R
H14C H 0.5024 0.6369 -0.1246 0.087 Uiso 1 1 calc R
C15 C 0.3645(5) 0.71425(19) 0.2176(3) 0.0460(8) Uani 1 1 d .
H15A H 0.2399 0.7008 0.1950 0.055 Uiso 1 1 calc R
H15B H 0.3910 0.7445 0.1456 0.055 Uiso 1 1 calc R
C16 C 0.4132(4) 0.75713(18) 0.3474(3) 0.0401(8) Uani 1 1 d .
H16 H 0.3914 0.8126 0.3336 0.048 Uiso 1 1 calc R
C17 C 0.3813(5) 0.7519(2) 0.5818(3) 0.0533(9) Uani 1 1 d .
H17A H 0.3111 0.7294 0.6383 0.064 Uiso 1 1 calc R
H17B H 0.3715 0.8076 0.5859 0.064 Uiso 1 1 calc R
C18 C 0.5723(5) 0.7281(2) 0.6310(3) 0.0514(9) Uani 1 1 d .
H18A H 0.6167 0.7466 0.7215 0.062 Uiso 1 1 calc R
H18B H 0.5805 0.6723 0.6321 0.062 Uiso 1 1 calc R
C19 C 0.6841(5) 0.76037(19) 0.5432(3) 0.0470(8) Uani 1 1 d .
H19A H 0.8030 0.7398 0.5716 0.056 Uiso 1 1 calc R
H19B H 0.6912 0.8160 0.5536 0.056 Uiso 1 1 calc R
C20 C 0.6094(5) 0.7408(2) 0.3959(3) 0.0442(8) Uani 1 1 d .
H20 H 0.6727 0.7717 0.3426 0.053 Uiso 1 1 calc R
C21 C 0.6245(4) 0.6560(2) 0.3601(3) 0.0488(9) Uani 1 1 d .
H21A H 0.7365 0.6458 0.3376 0.059 Uiso 1 1 calc R
H21B H 0.6136 0.6227 0.4332 0.059 Uiso 1 1 calc R
O5 O -0.1983(4) 0.95831(15) 0.5255(3) 0.0622(7) Uani 1 1 d D
H50 H -0.279(4) 0.971(3) 0.460(3) 0.093 Uiso 1 1 d D
O6 O -0.1643(3) 1.07871(15) 0.6017(3) 0.0623(7) Uani 1 1 d .
O7 O 0.3386(4) 0.88735(17) 1.0670(3) 0.0812(9) Uani 1 1 d D
H70 H 0.388(7) 0.916(3) 1.130(4) 0.122 Uiso 1 1 d D
C22 C 0.0022(4) 0.97849(18) 0.7303(3) 0.0461(8) Uani 1 1 d .
C23 C 0.0802(5) 1.02661(19) 0.8351(4) 0.0472(8) Uani 1 1 d .
H23 H 0.0568 1.0793 0.8291 0.057 Uiso 1 1 calc R
C24 C 0.1921(4) 0.9971(2) 0.9480(4) 0.0526(8) Uani 1 1 d .
H24 H 0.2420 1.0300 1.0180 0.063 Uiso 1 1 calc R
C25 C 0.2310(5) 0.9198(2) 0.9587(4) 0.0585(10) Uani 1 1 d .
C26 C 0.1557(5) 0.8721(2) 0.8535(5) 0.0713(12) Uani 1 1 d .
H26 H 0.1812 0.8195 0.8593 0.086 Uiso 1 1 calc R
C27 C 0.0441(5) 0.90055(19) 0.7406(5) 0.0628(11) Uani 1 1 d .
H27 H -0.0039 0.8674 0.6703 0.075 Uiso 1 1 calc R
C28 C -0.1252(4) 1.0109(2) 0.6149(3) 0.0473(8) Uani 1 1 d .

loop_
_atom_site_aniso_label
_atom_site_aniso_U_11
_atom_site_aniso_U_22
_atom_site_aniso_U_33
_atom_site_aniso_U_23
_atom_site_aniso_U_13
_atom_site_aniso_U_12
Cl1 0.0613(6) 0.1171(9) 0.0558(6) 0.0113(7) 0.0063(4) 0.0093(7)
F1 0.0883(14) 0.0573(12) 0.0392(10) 0.0099(11) -0.0102(9) 0.0045(13)
N1 0.0378(14) 0.0348(15) 0.0345(13) -0.0008(12) 0.0044(11) -0.0016(12)
N2 0.0446(15) 0.0370(15) 0.0339(14) 0.0011(12) 0.0002(12) 0.0043(12)
N3 0.0447(16) 0.0323(14) 0.0463(17) 0.0000(13) 0.0062(13) 0.0008(13)
O1 0.0703(19) 0.0386(15) 0.081(2) -0.0053(15) 0.0020(15) -0.0060(13)
O2 0.0545(15) 0.0565(16) 0.0594(16) -0.0142(13) 0.0055(13) -0.0143(12)
O3 0.0726(18) 0.0312(13) 0.0699(17) 0.0107(12) 0.0089(14) 0.0060(12)
O4 0.0480(13) 0.0340(12) 0.0387(12) 0.0079(10) 0.0069(10) -0.0046(10)
C1 0.0361(18) 0.047(2) 0.0410(18) -0.0037(17) 0.0086(15) -0.0028(16)
C2 0.0346(17) 0.0406(19) 0.053(2) -0.0053(16) 0.0111(14) -0.0010(14)
C3 0.0371(18) 0.0402(19) 0.050(2) 0.0049(17) 0.0111(15) 0.0047(15)
C4 0.0403(18) 0.0365(18) 0.0392(18) 0.0024(15) 0.0070(15) 0.0069(14)
C5 0.054(2) 0.0342(19) 0.0467(19) 0.0098(16) 0.0100(16) 0.0124(16)
C6 0.0483(18) 0.047(2) 0.0305(15) 0.0037(17) 0.0023(13) 0.0061(17)
C7 0.0324(16) 0.0418(19) 0.0357(17) 0.0029(15) 0.0080(13) 0.0018(14)
C8 0.0317(16) 0.0376(17) 0.0329(16) 0.0056(15) 0.0097(13) 0.0038(14)
C9 0.0290(14) 0.0385(18) 0.0369(16) 0.0013(14) 0.0086(12) 0.0018(14)
C10 0.0357(19) 0.047(2) 0.068(3) -0.009(2) 0.0111(19) -0.0050(16)
C11 0.0480(19) 0.0404(18) 0.0352(17) 0.0054(15) 0.0023(15) -0.0027(16)
C12 0.061(2) 0.054(2) 0.062(2) 0.007(2) 0.001(2) 0.011(2)
C13 0.057(2) 0.052(2) 0.064(2) 0.010(2) -0.0123(19) 0.0012(19)
C14 0.066(2) 0.060(2) 0.048(2) 0.0131(17) 0.0141(18) -0.0143(19)
C15 0.049(2) 0.047(2) 0.0389(18) -0.0021(15) 0.0035(15) 0.0057(16)
C16 0.052(2) 0.0309(16) 0.0340(17) 0.0059(14) 0.0041(15) 0.0001(15)
C17 0.075(3) 0.045(2) 0.040(2) -0.0045(16) 0.0144(19) 0.0006(19)
C18 0.063(2) 0.048(2) 0.0368(19) -0.0046(16) -0.0027(16) 0.0048(17)
C19 0.047(2) 0.0365(18) 0.049(2) -0.0075(16) -0.0065(16) -0.0062(15)
C20 0.047(2) 0.046(2) 0.0387(19) 0.0024(15) 0.0063(15) -0.0095(16)
C21 0.0411(18) 0.054(2) 0.046(2) -0.0108(17) 0.0009(15) 0.0099(16)
O5 0.0711(19) 0.0420(14) 0.0633(17) -0.0029(13) -0.0043(13) 0.0052(13)
O6 0.0779(19) 0.0382(15) 0.0670(17) 0.0020(13) 0.0094(14) 0.0136(13)
O7 0.080(2) 0.062(2) 0.085(2) 0.0213(17) -0.0128(17) 0.0030(16)
C22 0.0416(18) 0.041(2) 0.057(2) -0.0011(16) 0.0149(16) -0.0017(15)
C23 0.053(2) 0.0355(18) 0.056(2) -0.0006(16) 0.0171(18) -0.0020(15)
C24 0.057(2) 0.043(2) 0.057(2) -0.0029(19) 0.0122(17) -0.0055(19)
C25 0.043(2) 0.056(3) 0.069(3) 0.013(2) -0.0001(18) -0.0089(18)
C26 0.058(2) 0.037(2) 0.105(3) 0.003(2) -0.007(2) 0.0076(18)
C27 0.057(2) 0.033(2) 0.088(3) -0.0132(19) -0.004(2) 0.0007(17)
C28 0.0484(19) 0.039(2) 0.057(2) -0.0053(17) 0.0180(17) 0.0010(17)

loop_
_atom_type_symbol
_atom_type_description
_atom_type_scat_dispersion_real
_atom_type_scat_dispersion_imag
_atom_type_scat_source
C C 0.0033 0.0016 'International Tables Vol C Tables 4.2.6.8 and 6.1.1.4'
H H 0.0000 0.0000 'International Tables Vol C Tables 4.2.6.8 and 6.1.1.4'
N N 0.0061 0.0033 'International Tables Vol C Tables 4.2.6.8 and 6.1.1.4'
O O 0.0106 0.0060 'International Tables Vol C Tables 4.2.6.8 and 6.1.1.4'
F F 0.0171 0.0103 'International Tables Vol C Tables 4.2.6.8 and 6.1.1.4'
Cl Cl 0.1484 0.1585 'International Tables Vol C Tables 4.2.6.8 and 6.1.1.4'

loop_
_geom_angle_atom_site_label_1
_geom_angle_atom_site_label_2
_geom_angle_atom_site_label_3
_geom_angle
C1 N1 C9 119.8(3)
C1 N1 C11 116.9(2)
C9 N1 C11 123.0(2)
C7 N2 C21 126.0(3)
C7 N2 C15 121.9(2)
C21 N2 C15 111.2(2)
C17 N3 C16 113.7(3)
C17 N3 H3A 110(3)
C16 N3 H3A 105(3)
C17 N3 H3B 109(3)
C16 N3 H3B 109(2)
H3A N3 H3B 110(4)
C10 O1 H10 105(4)
C8 O4 C14 113.1(2)
N1 C1 C2 124.9(3)
N1 C1 H1 117.6
C2 C1 H1 117.6
C1 C2 C3 119.0(3)
C1 C2 C10 120.3(3)
C3 C2 C10 120.7(3)
O3 C3 C2 121.8(3)
O3 C3 C4 121.9(3)
C2 C3 C4 116.2(3)
C5 C4 C9 119.0(3)
C5 C4 C3 119.2(3)
C9 C4 C3 121.8(3)
C6 C5 C4 121.1(3)
C6 C5 H5 119.4
C4 C5 H5 119.4
C5 C6 F1 118.3(3)
C5 C6 C7 122.5(3)
F1 C6 C7 119.1(3)
N2 C7 C6 123.7(3)
N2 C7 C8 119.8(3)
C6 C7 C8 116.5(3)
O4 C8 C9 120.6(3)
O4 C8 C7 117.6(3)
C9 C8 C7 121.8(3)
C8 C9 N1 123.6(3)
C8 C9 C4 118.6(3)
N1 C9 C4 117.8(3)
O2 C10 O1 122.4(3)
O2 C10 C2 122.2(3)
O1 C10 C2 115.4(3)
C12 C11 N1 120.7(3)
C12 C11 C13 60.4(2)
N1 C11 C13 118.7(3)
C12 C11 H11 115.3
N1 C11 H11 115.3
C13 C11 H11 115.3
C11 C12 C13 60.1(2)
C11 C12 H12A 117.8
C13 C12 H12A 117.8
C11 C12 H12B 117.8
C13 C12 H12B 117.8
H12A C12 H12B 114.9
C11 C13 C12 59.5(2)
C11 C13 H13A 117.8
C12 C13 H13A 117.8
C11 C13 H13B 117.8
C12 C13 H13B 117.8
H13A C13 H13B 115.0
O4 C14 H14A 109.5
O4 C14 H14B 109.5
H14A C14 H14B 109.5
O4 C14 H14C 109.5
H14A C14 H14C 109.5
H14B C14 H14C 109.5
N2 C15 C16 103.0(2)
N2 C15 H15A 111.2
C16 C15 H15A 111.2
N2 C15 H15B 111.2
C16 C15 H15B 111.2
H15A C15 H15B 109.1
N3 C16 C15 110.1(3)
N3 C16 C20 110.7(3)
C15 C16 C20 103.0(3)
N3 C16 H16 111.0
C15 C16 H16 111.0
C20 C16 H16 111.0
N3 C17 C18 109.7(3)
N3 C17 H17A 109.7
C18 C17 H17A 109.7
N3 C17 H17B 109.7
C18 C17 H17B 109.7
H17A C17 H17B 108.2
C19 C18 C17 111.1(3)
C19 C18 H18A 109.4
C17 C18 H18A 109.4
C19 C18 H18B 109.4
C17 C18 H18B 109.4
H18A C18 H18B 108.0
C18 C19 C20 112.2(3)
C18 C19 H19A 109.2
C20 C19 H19A 109.2
C18 C19 H19B 109.2
C20 C19 H19B 109.2
H19A C19 H19B 107.9
C16 C20 C21 103.2(3)
C16 C20 C19 113.7(3)
C21 C20 C19 114.9(3)
C16 C20 H20 108.2
C21 C20 H20 108.2
C19 C20 H20 108.2
N2 C21 C20 103.5(3)
N2 C21 H21A 111.1
C20 C21 H21A 111.1
N2 C21 H21B 111.1
C20 C21 H21B 111.1
H21A C21 H21B 109.0
C28 O5 H50 120(3)
C25 O7 H70 118(4)
C23 C22 C27 118.3(3)
C23 C22 C28 119.3(3)
C27 C22 C28 122.4(3)
C24 C23 C22 120.6(3)
C24 C23 H23 119.7
C22 C23 H23 119.7
C25 C24 C23 120.9(4)
C25 C24 H24 119.5
C23 C24 H24 119.5
O7 C25 C24 123.7(4)
O7 C25 C26 117.8(3)
C24 C25 C26 118.5(4)
C27 C26 C25 121.3(4)
C27 C26 H26 119.4
C25 C26 H26 119.4
C26 C27 C22 120.4(4)
C26 C27 H27 119.8
C22 C27 H27 119.8
O6 C28 O5 122.2(3)
O6 C28 C22 124.4(3)
O5 C28 C22 113.4(3)

loop_
_geom_bond_atom_site_label_1
_geom_bond_atom_site_label_2
_geom_bond_distance
F1 C6 1.353(3)
N1 C1 1.320(4)
N1 C9 1.405(4)
N1 C11 1.475(4)
N2 C7 1.378(4)
N2 C21 1.464(4)
N2 C15 1.470(4)
N3 C17 1.482(4)
N3 C16 1.490(4)
N3 H3A 0.8600(11)
N3 H3B 0.8600(11)
O1 C10 1.309(4)
O1 H10 0.8401(11)
O2 C10 1.223(4)
O3 C3 1.270(4)
O4 C8 1.380(3)
O4 C14 1.430(4)
C1 C2 1.374(5)
C1 H1 0.9300
C2 C3 1.421(5)
C2 C10 1.469(5)
C3 C4 1.434(5)
C4 C5 1.394(5)
C4 C9 1.411(4)
C5 C6 1.344(5)
C5 H5 0.9300
C6 C7 1.402(4)
C7 C8 1.403(4)
C8 C9 1.402(4)
C11 C12 1.472(5)
C11 C13 1.482(5)
C11 H11 0.9800
C12 C13 1.486(5)
C12 H12A 0.9700
C12 H12B 0.9700
C13 H13A 0.9700
C13 H13B 0.9700
C14 H14A 0.9600
C14 H14B 0.9600
C14 H14C 0.9600
C15 C16 1.499(4)
C15 H15A 0.9700
C15 H15B 0.9700
C16 C20 1.516(5)
C16 H16 0.9800
C17 C18 1.509(5)
C17 H17A 0.9700
C17 H17B 0.9700
C18 C19 1.503(5)
C18 H18A 0.9700
C18 H18B 0.9700
C19 C20 1.531(5)
C19 H19A 0.9700
C19 H19B 0.9700
C20 C21 1.525(5)
C20 H20 0.9800
C21 H21A 0.9700
C21 H21B 0.9700
O5 C28 1.325(4)
O5 H50 0.8400(11)
O6 C28 1.213(4)
O7 C25 1.349(5)
O7 H70 0.8400(11)
C22 C23 1.386(5)
C22 C27 1.387(4)
C22 C28 1.468(5)
C23 C24 1.377(5)
C23 H23 0.9300
C24 C25 1.372(5)
C24 H24 0.9300
C25 C26 1.380(6)
C26 C27 1.369(6)
C26 H26 0.9300
C27 H27 0.9300

loop_
_geom_torsion_atom_site_label_1
_geom_torsion_atom_site_label_2
_geom_torsion_atom_site_label_3
_geom_torsion_atom_site_label_4
_geom_torsion
C9 N1 C1 C2 5.3(4)
C11 N1 C1 C2 -180.0(3)
N1 C1 C2 C3 -0.2(5)
N1 C1 C2 C10 178.5(3)
C1 C2 C3 O3 176.5(3)
C10 C2 C3 O3 -2.2(5)
C1 C2 C3 C4 -4.3(4)
C10 C2 C3 C4 177.0(3)
O3 C3 C4 C5 5.4(5)
C2 C3 C4 C5 -173.9(3)
O3 C3 C4 C9 -176.9(3)
C2 C3 C4 C9 3.8(4)
C9 C4 C5 C6 3.1(5)
C3 C4 C5 C6 -179.1(3)
C4 C5 C6 F1 178.7(3)
C4 C5 C6 C7 0.3(5)
C21 N2 C7 C6 25.3(5)
C15 N2 C7 C6 -143.3(3)
C21 N2 C7 C8 -154.6(3)
C15 N2 C7 C8 36.7(4)
C5 C6 C7 N2 173.8(3)
F1 C6 C7 N2 -4.6(5)
C5 C6 C7 C8 -6.3(4)
F1 C6 C7 C8 175.4(3)
C14 O4 C8 C9 -106.1(3)
C14 O4 C8 C7 74.1(3)
N2 C7 C8 O4 8.8(4)
C6 C7 C8 O4 -171.1(3)
N2 C7 C8 C9 -171.0(3)
C6 C7 C8 C9 9.1(4)
O4 C8 C9 N1 -4.7(4)
C7 C8 C9 N1 175.1(3)
O4 C8 C9 C4 174.2(3)
C7 C8 C9 C4 -5.9(4)
C1 N1 C9 C8 173.4(3)
C11 N1 C9 C8 -1.0(4)
C1 N1 C9 C4 -5.6(4)
C11 N1 C9 C4 -179.9(3)
C5 C4 C9 C8 -0.3(4)
C3 C4 C9 C8 -178.0(3)
C5 C4 C9 N1 178.7(3)
C3 C4 C9 N1 1.0(4)
C1 C2 C10 O2 4.3(5)
C3 C2 C10 O2 -177.0(3)
C1 C2 C10 O1 -175.9(3)
C3 C2 C10 O1 2.7(5)
C1 N1 C11 C12 111.6(3)
C9 N1 C11 C12 -73.9(4)
C1 N1 C11 C13 40.9(4)
C9 N1 C11 C13 -144.6(3)
N1 C11 C12 C13 -107.7(4)
N1 C11 C13 C12 111.0(4)
C7 N2 C15 C16 151.2(3)
C21 N2 C15 C16 -18.9(3)
C17 N3 C16 C15 167.2(3)
C17 N3 C16 C20 54.0(3)
N2 C15 C16 N3 -82.2(3)
N2 C15 C16 C20 35.9(3)
C16 N3 C17 C18 -59.4(4)
N3 C17 C18 C19 57.9(4)
C17 C18 C19 C20 -52.9(4)
N3 C16 C20 C21 77.6(3)
C15 C16 C20 C21 -40.0(3)
N3 C16 C20 C19 -47.5(3)
C15 C16 C20 C19 -165.1(3)
C18 C19 C20 C16 48.3(4)
C18 C19 C20 C21 -70.4(4)
C7 N2 C21 C20 -175.5(3)
C15 N2 C21 C20 -5.8(3)
C16 C20 C21 N2 28.0(3)
C19 C20 C21 N2 152.4(3)
C27 C22 C23 C24 -2.0(5)
C28 C22 C23 C24 176.1(3)
C22 C23 C24 C25 1.0(5)
C23 C24 C25 O7 -179.5(4)
C23 C24 C25 C26 0.1(5)
O7 C25 C26 C27 179.5(4)
C24 C25 C26 C27 -0.2(6)
C25 C26 C27 C22 -0.9(7)
C23 C22 C27 C26 1.9(6)
C28 C22 C27 C26 -176.1(4)
C23 C22 C28 O6 2.6(5)
C27 C22 C28 O6 -179.4(4)
C23 C22 C28 O5 -176.1(3)
C27 C22 C28 O5 1.9(5)
